data_2219097
loop_
_publ_author_name
'Fun, Hoong-Kun'
'Jebas, Samuel Robinson'
'Patil, P. S.'
'Dharmaprakash, S. M.'

_publ_section_title
;
 (<i>E</i>)-1-(2-Thienyl)-3-(2,4,5-trimethoxyphenyl)prop-2-en-1-one
;
_journal_coeditor_code LH2658
_journal_issue 8
_journal_name_full 'Acta Crystallographica Section E'
_journal_page_first o1510
_journal_page_last o1511
_journal_paper_doi 10.1107/S1600536808021375
_journal_volume 64
_journal_year 2008
_chemical_formula_iupac 'C16 H16 O4 S'
_chemical_formula_moiety 'C16 H16 O4 S'
_chemical_formula_sum 'C16 H16 O4 S'
_chemical_formula_weight 304.35
_chemical_name_systematic
;
(E)-1-(2-Thienyl)-3-(2,4,5-trimethoxyphenyl)prop-2-en-1-one
;
_space_group_IT_number 14
_symmetry_cell_setting monoclinic
_symmetry_space_group_name_Hall '-P 2ybc'
_symmetry_space_group_name_H-M 'P 1 21/c 1'
_atom_sites_solution_hydrogens geom
_atom_sites_solution_primary direct
_atom_sites_solution_secondary difmap
_audit_creation_method SHELXL-97
_cell_angle_alpha 90.00
_cell_angle_beta 97.0210(10)
_cell_angle_gamma 90.00
_cell_formula_units_Z 4
_cell_length_a 7.53910(10)
_cell_length_b 7.92250(10)
_cell_length_c 24.3399(3)
_cell_measurement_reflns_used 4291
_cell_measurement_temperature 100.00(10)
_cell_measurement_theta_max 28.41
_cell_measurement_theta_min 2.71
_cell_volume 1442.88(3)
_computing_cell_refinement 'APEX2 (Bruker, 2005)'
_computing_data_collection 'APEX2 (Bruker, 2005)'
_computing_data_reduction 'SAINT (Bruker, 2005)'
_computing_molecular_graphics 'SHELXTL (Sheldrick, 2008)'
_computing_publication_material
;
SHELXTL (Sheldrick, 2008) and PLATON (Spek, 2003)
;
_computing_structure_refinement 'SHELXTL (Sheldrick, 2008)'
_computing_structure_solution 'SHELXTL (Sheldrick, 2008)'
_diffrn_ambient_temperature 100.00(10)
_diffrn_measured_fraction_theta_full 0.999
_diffrn_measured_fraction_theta_max 0.999
_diffrn_measurement_device_type 'Bruker SMART APEXII CCD area-detector'
_diffrn_measurement_method '\f and \w'
_diffrn_radiation_monochromator graphite
_diffrn_radiation_source 'fine-focus sealed tube'
_diffrn_radiation_type MoK\a
_diffrn_radiation_wavelength 0.71073
_diffrn_reflns_av_R_equivalents 0.0631
_diffrn_reflns_av_sigmaI/netI 0.0367
_diffrn_reflns_limit_h_max 10
_diffrn_reflns_limit_h_min -10
_diffrn_reflns_limit_k_max 10
_diffrn_reflns_limit_k_min -11
_diffrn_reflns_limit_l_max 34
_diffrn_reflns_limit_l_min -34
_diffrn_reflns_number 33027
_diffrn_reflns_theta_full 30.13
_diffrn_reflns_theta_max 30.13
_diffrn_reflns_theta_min 1.69
_diffrn_standards_number 0
_exptl_absorpt_coefficient_mu 0.237
_exptl_absorpt_correction_T_max 0.9666
_exptl_absorpt_correction_T_min 0.9420
_exptl_absorpt_correction_type multi-scan
_exptl_absorpt_process_details '(SADABS; Bruker, 2005)'
_exptl_crystal_colour yellow
_exptl_crystal_density_diffrn 1.401
_exptl_crystal_density_method 'not measured'
_exptl_crystal_description Block
_exptl_crystal_F_000 640
_exptl_crystal_size_max 0.25
_exptl_crystal_size_mid 0.22
_exptl_crystal_size_min 0.14
_refine_diff_density_max 0.408
_refine_diff_density_min -0.223
_refine_ls_extinction_method none
_refine_ls_goodness_of_fit_ref 1.072
_refine_ls_hydrogen_treatment constr
_refine_ls_matrix_type full
_refine_ls_number_parameters 211
_refine_ls_number_reflns 4256
_refine_ls_number_restraints 120
_refine_ls_restrained_S_all 1.062
_refine_ls_R_factor_all 0.0645
_refine_ls_R_factor_gt 0.0455
_refine_ls_shift/su_max 0.000
_refine_ls_shift/su_mean 0.000
_refine_ls_structure_factor_coef Fsqd
_refine_ls_weighting_details 'calc w=1/[\s^2^(Fo^2^)+(0.0532P)^2^+0.4695P] where P=(Fo^2^+2Fc^2^)/3'
_refine_ls_weighting_scheme calc
_refine_ls_wR_factor_gt 0.1084
_refine_ls_wR_factor_ref 0.1202
_reflns_number_gt 3174
_reflns_number_total 4256
_reflns_threshold_expression I>2\s(I)
_cod_data_source_file lh2658.cif
_cod_data_source_block I
_cod_original_sg_symbol_H-M 'P 21/c'
_cod_database_code 2219097
_cod_database_fobs_code 2219097

loop_
_symmetry_equiv_pos_as_xyz
'x, y, z'
'-x, y+1/2, -z+1/2'
'-x, -y, -z'
'x, -y-1/2, z-1/2'

loop_
_atom_site_type_symbol
_atom_site_label
_atom_site_fract_x
_atom_site_fract_y
_atom_site_fract_z
_atom_site_U_iso_or_equiv
_atom_site_adp_type
_atom_site_calc_flag
_atom_site_refinement_flags
_atom_site_occupancy
_atom_site_disorder_assembly
_atom_site_disorder_group
O O1 0.21432(18) -0.07151(14) 0.09237(4) 0.0317(3) Uani d . 1 . .
O O2 0.17726(15) 0.05965(14) -0.21790(4) 0.0241(2) Uani d . 1 A .
O O3 0.32216(15) -0.21704(14) -0.24632(4) 0.0245(2) Uani d . 1 . .
O O4 0.38751(16) -0.41134(14) -0.05568(4) 0.0256(3) Uani d . 1 . .
C C4 0.1783(2) 0.22121(18) 0.08330(6) 0.0207(3) Uani d DU 1 . .
S S1 0.17822(8) 0.24407(6) 0.153399(18) 0.02221(15) Uani d PDU 0.870(2) A 1
C C1 0.1475(5) 0.4570(4) 0.14728(11) 0.0232(6) Uani d PDU 0.870(2) A 1
H H1A 0.1413 0.5286 0.1773 0.028 Uiso calc PR 0.870(2) A 1
C C2 0.1330(9) 0.5112(4) 0.09346(15) 0.0270(8) Uani d PDU 0.870(2) A 1
H H2A 0.1119 0.6223 0.0822 0.032 Uiso calc PR 0.870(2) A 1
C C3 0.1544(10) 0.3750(7) 0.05759(18) 0.0335(12) Uani d PDU 0.870(2) A 1
H H3A 0.1526 0.3883 0.0196 0.040 Uiso calc PR 0.870(2) A 1
S S1X 0.1377(15) 0.3871(9) 0.0437(3) 0.0239(13) Uani d PDU 0.130(2) A 2
C C1X 0.145(7) 0.511(3) 0.1014(8) 0.036(8) Uiso d PDU 0.130(2) A 2
H H1XA 0.1481 0.6281 0.1003 0.043 Uiso calc PR 0.130(2) A 2
C C2X 0.147(4) 0.421(2) 0.1494(9) 0.027(6) Uiso d PDU 0.130(2) A 2
H H2XA 0.1296 0.4635 0.1839 0.032 Uiso calc PR 0.130(2) A 2
C C3X 0.180(3) 0.253(2) 0.1369(6) 0.0335(12) Uani d PDU 0.130(2) A 2
H H3XA 0.2008 0.1699 0.1640 0.040 Uiso calc PR 0.130(2) A 2
C C5 0.2048(2) 0.05105(19) 0.06134(6) 0.0227(3) Uani d . 1 A .
C C6 0.2186(2) 0.03664(19) 0.00174(6) 0.0237(3) Uani d . 1 . .
H H6A 0.1975 0.1315 -0.0206 0.028 Uiso calc R 1 A .
C C7 0.2608(2) -0.10914(19) -0.02109(6) 0.0224(3) Uani d . 1 A .
H H7A 0.2816 -0.2009 0.0027 0.027 Uiso calc R 1 . .
C C8 0.2776(2) -0.13959(18) -0.07931(6) 0.0203(3) Uani d . 1 . .
C C9 0.3410(2) -0.29444(19) -0.09632(6) 0.0205(3) Uani d . 1 A .
C C10 0.3580(2) -0.32485(19) -0.15198(6) 0.0210(3) Uani d . 1 . .
H H10A 0.4022 -0.4277 -0.1627 0.025 Uiso calc R 1 A .
C C11 0.3088(2) -0.20143(19) -0.19118(6) 0.0200(3) Uani d . 1 A .
C C12 0.2371(2) -0.04789(19) -0.17534(6) 0.0204(3) Uani d . 1 . .
C C13 0.2256(2) -0.01779(19) -0.12019(6) 0.0211(3) Uani d . 1 A .
H H13A 0.1823 0.0857 -0.1097 0.025 Uiso calc R 1 . .
C C14 0.0920(2) 0.2100(2) -0.20310(6) 0.0280(4) Uani d . 1 . .
H H14A 0.0559 0.2753 -0.2358 0.042 Uiso calc R 1 A .
H H14B 0.1736 0.2746 -0.1780 0.042 Uiso calc R 1 . .
H H14C -0.0113 0.1815 -0.1855 0.042 Uiso calc R 1 . .
C C15 0.3832(2) -0.3757(2) -0.26506(7) 0.0305(4) Uani d . 1 . .
H H15A 0.3869 -0.3710 -0.3043 0.046 Uiso calc R 1 . .
H H15B 0.3028 -0.4635 -0.2568 0.046 Uiso calc R 1 . .
H H15C 0.5007 -0.3988 -0.2467 0.046 Uiso calc R 1 . .
C C16 0.4083(2) -0.5814(2) -0.07198(7) 0.0278(3) Uani d . 1 . .
H H16B 0.4405 -0.6498 -0.0397 0.042 Uiso calc R 1 . .
H H16C 0.5006 -0.5879 -0.0958 0.042 Uiso calc R 1 . .
H H16D 0.2979 -0.6215 -0.0914 0.042 Uiso calc R 1 . .

loop_
_atom_site_aniso_label
_atom_site_aniso_U_11
_atom_site_aniso_U_22
_atom_site_aniso_U_33
_atom_site_aniso_U_12
_atom_site_aniso_U_13
_atom_site_aniso_U_23
O1 0.0575(8) 0.0197(6) 0.0187(5) 0.0009(5) 0.0076(5) 0.0019(4)
O2 0.0354(6) 0.0222(5) 0.0150(5) 0.0045(5) 0.0046(4) 0.0008(4)
O3 0.0346(6) 0.0249(6) 0.0151(5) 0.0023(5) 0.0077(4) -0.0036(4)
O4 0.0389(6) 0.0205(5) 0.0167(5) 0.0049(5) 0.0009(4) -0.0005(4)
C4 0.0270(7) 0.0213(7) 0.0144(6) -0.0020(6) 0.0050(5) -0.0017(5)
S1 0.0312(3) 0.0219(2) 0.0139(2) -0.00063(17) 0.0044(2) -0.00192(18)
C1 0.0330(13) 0.0168(12) 0.0206(11) 0.0017(12) 0.0061(7) -0.0042(9)
C2 0.0443(19) 0.0168(11) 0.0206(11) -0.0016(8) 0.0072(15) -0.0015(7)
C3 0.0466(19) 0.0352(17) 0.020(2) -0.0016(12) 0.0106(17) -0.0004(13)
S1X 0.041(3) 0.0111(18) 0.022(3) -0.0021(16) 0.014(2) -0.0060(17)
C3X 0.0466(19) 0.0352(17) 0.020(2) -0.0016(12) 0.0106(17) -0.0004(13)
C5 0.0312(8) 0.0208(7) 0.0167(7) -0.0011(6) 0.0048(6) -0.0011(5)
C6 0.0353(8) 0.0201(7) 0.0164(7) -0.0018(6) 0.0058(6) 0.0006(5)
C7 0.0277(8) 0.0234(7) 0.0163(6) -0.0010(6) 0.0025(6) -0.0002(5)
C8 0.0269(7) 0.0190(7) 0.0153(6) -0.0026(6) 0.0042(5) -0.0023(5)
C9 0.0242(7) 0.0203(7) 0.0166(7) -0.0006(6) 0.0005(5) -0.0002(5)
C10 0.0256(7) 0.0207(7) 0.0172(7) 0.0005(6) 0.0042(5) -0.0033(5)
C11 0.0228(7) 0.0234(7) 0.0140(6) -0.0023(6) 0.0037(5) -0.0021(5)
C12 0.0246(7) 0.0207(7) 0.0163(6) -0.0017(6) 0.0039(5) 0.0006(5)
C13 0.0286(8) 0.0184(7) 0.0169(7) -0.0009(6) 0.0047(6) -0.0022(5)
C14 0.0395(9) 0.0243(8) 0.0201(7) 0.0073(7) 0.0030(6) 0.0005(6)
C15 0.0429(10) 0.0298(9) 0.0196(7) 0.0075(7) 0.0064(7) -0.0071(6)
C16 0.0396(9) 0.0207(7) 0.0221(7) 0.0019(7) -0.0002(6) -0.0007(6)

loop_
_atom_type_symbol
_atom_type_description
_atom_type_scat_dispersion_real
_atom_type_scat_dispersion_imag
_atom_type_scat_source
C C 0.0033 0.0016 'International Tables Vol C Tables 4.2.6.8 and 6.1.1.4'
H H 0.0000 0.0000 'International Tables Vol C Tables 4.2.6.8 and 6.1.1.4'
O O 0.0106 0.0060 'International Tables Vol C Tables 4.2.6.8 and 6.1.1.4'
S S 0.1246 0.1234 'International Tables Vol C Tables 4.2.6.8 and 6.1.1.4'

loop_
_geom_angle_atom_site_label_1
_geom_angle_atom_site_label_2
_geom_angle_atom_site_label_3
_geom_angle
C12 O2 C14 116.47(11)
C11 O3 C15 117.29(12)
C9 O4 C16 117.89(11)
C3X C4 C3 105.4(8)
C3X C4 C5 123.0(8)
C3 C4 C5 131.6(2)
C3X C4 S1X 113.9(8)
C5 C4 S1X 123.0(3)
C3 C4 S1 110.1(2)
C5 C4 S1 118.30(11)
S1X C4 S1 118.6(3)
C1 S1 C4 91.96(10)
C2 C1 S1 112.8(2)
C2 C1 H1A 123.6
S1 C1 H1A 123.6
C1 C2 C3 110.5(3)
C1 C2 H2A 124.7
C3 C2 H2A 124.7
C4 C3 C2 114.6(3)
C4 C3 H3A 122.7
C2 C3 H3A 122.7
C4 S1X C1X 89.5(9)
C2X C1X S1X 113.4(16)
C2X C1X H1XA 123.3
S1X C1X H1XA 123.3
C1X C2X C3X 107.3(17)
C1X C2X H2XA 126.4
C3X C2X H2XA 126.4
C4 C3X C2X 114.5(14)
C4 C3X H3XA 122.8
C2X C3X H3XA 122.8
O1 C5 C6 122.66(14)
O1 C5 C4 120.09(13)
C6 C5 C4 117.25(13)
C7 C6 C5 121.74(14)
C7 C6 H6A 119.1
C5 C6 H6A 119.1
C6 C7 C8 126.89(14)
C6 C7 H7A 116.6
C8 C7 H7A 116.6
C9 C8 C13 117.93(13)
C9 C8 C7 120.43(13)
C13 C8 C7 121.61(13)
O4 C9 C10 122.55(13)
O4 C9 C8 116.52(12)
C10 C9 C8 120.92(13)
C11 C10 C9 119.84(14)
C11 C10 H10A 120.1
C9 C10 H10A 120.1
O3 C11 C10 124.62(13)
O3 C11 C12 115.23(13)
C10 C11 C12 120.15(13)
O2 C12 C13 125.01(13)
O2 C12 C11 115.59(12)
C13 C12 C11 119.36(13)
C12 C13 C8 121.70(14)
C12 C13 H13A 119.2
C8 C13 H13A 119.2
O2 C14 H14A 109.5
O2 C14 H14B 109.5
H14A C14 H14B 109.5
O2 C14 H14C 109.5
H14A C14 H14C 109.5
H14B C14 H14C 109.5
O3 C15 H15A 109.5
O3 C15 H15B 109.5
H15A C15 H15B 109.5
O3 C15 H15C 109.5
H15A C15 H15C 109.5
H15B C15 H15C 109.5
O4 C16 H16B 109.5
O4 C16 H16C 109.5
H16B C16 H16C 109.5
O4 C16 H16D 109.5
H16B C16 H16D 109.5
H16C C16 H16D 109.5

loop_
_geom_bond_atom_site_label_1
_geom_bond_atom_site_label_2
_geom_bond_distance
O1 C5 1.2268(18)
O2 C12 1.3741(17)
O2 C14 1.4206(19)
O3 C11 1.3637(17)
O3 C15 1.4319(19)
O4 C9 1.3692(17)
O4 C16 1.4182(18)
C4 C3X 1.328(13)
C4 C3 1.371(5)
C4 C5 1.473(2)
C4 S1X 1.636(7)
C4 S1 1.7158(15)
S1 C1 1.707(3)
C1 C2 1.370(4)
C1 H1A 0.9300
C2 C3 1.410(6)
C2 H2A 0.9300
C3 H3A 0.9300
S1X C1X 1.708(18)
C1X C2X 1.368(17)
C1X H1XA 0.9300
C2X C3X 1.391(17)
C2X H2XA 0.9300
C3X H3XA 0.9300
C5 C6 1.472(2)
C6 C7 1.337(2)
C6 H6A 0.9300
C7 C8 1.4582(19)
C7 H7A 0.9300
C8 C9 1.398(2)
C8 C13 1.407(2)
C9 C10 1.3972(19)
C10 C11 1.385(2)
C10 H10A 0.9300
C11 C12 1.404(2)
C12 C13 1.376(2)
C13 H13A 0.9300
C14 H14A 0.9600
C14 H14B 0.9600
C14 H14C 0.9600
C15 H15A 0.9600
C15 H15B 0.9600
C15 H15C 0.9600
C16 H16B 0.9600
C16 H16C 0.9600
C16 H16D 0.9600

loop_
_geom_hbond_atom_site_label_D
_geom_hbond_atom_site_label_H
_geom_hbond_atom_site_label_A
_geom_hbond_site_symmetry_A
_geom_hbond_distance_DH
_geom_hbond_distance_HA
_geom_hbond_distance_DA
_geom_hbond_angle_DHA
C2 H2A O1 1_565 0.93 2.55 3.363(4) 146
C7 H7A O1 . 0.93 2.52 2.8416(18) 101
C7 H7A O4 . 0.93 2.39 2.7477(19) 103
C16 H16B O4 3_645 0.96 2.56 3.2952(19) 133

loop_
_geom_torsion_atom_site_label_1
_geom_torsion_atom_site_label_2
_geom_torsion_atom_site_label_3
_geom_torsion_atom_site_label_4
_geom_torsion
C3X C4 S1 C1 13(12)
C3 C4 S1 C1 -0.2(4)
C5 C4 S1 C1 178.97(18)
S1X C4 S1 C1 -4.5(5)
C4 S1 C1 C2 1.5(4)
S1 C1 C2 C3 -2.2(7)
C3X C4 C3 C2 -2.2(11)
C5 C4 C3 C2 179.9(4)
S1X C4 C3 C2 155(5)
S1 C4 C3 C2 -1.0(7)
C1 C2 C3 C4 2.1(8)
C3X C4 S1X C1X 6(2)
C3 C4 S1X C1X -18(4)
C5 C4 S1X C1X -175.8(18)
S1 C4 S1X C1X 7.8(19)
C4 S1X C1X C2X -11(4)
S1X C1X C2X C3X 12(5)
C3 C4 C3X C2X 4(2)
C5 C4 C3X C2X -178.2(17)
S1X C4 C3X C2X 0(3)
S1 C4 C3X C2X -163(13)
C1X C2X C3X C4 -8(4)
C3X C4 C5 O1 6.3(12)
C3 C4 C5 O1 -176.2(4)
S1X C4 C5 O1 -171.6(5)
S1 C4 C5 O1 4.8(2)
C3X C4 C5 C6 -173.8(12)
C3 C4 C5 C6 3.7(5)
S1X C4 C5 C6 8.3(5)
S1 C4 C5 C6 -175.26(11)
O1 C5 C6 C7 -7.0(3)
C4 C5 C6 C7 173.08(15)
C5 C6 C7 C8 179.63(14)
C6 C7 C8 C9 173.21(16)
C6 C7 C8 C13 -8.9(3)
C16 O4 C9 C10 -16.9(2)
C16 O4 C9 C8 164.24(14)
C13 C8 C9 O4 -178.88(13)
C7 C8 C9 O4 -0.9(2)
C13 C8 C9 C10 2.2(2)
C7 C8 C9 C10 -179.86(14)
O4 C9 C10 C11 -179.94(14)
C8 C9 C10 C11 -1.1(2)
C15 O3 C11 C10 3.3(2)
C15 O3 C11 C12 -175.89(14)
C9 C10 C11 O3 179.05(13)
C9 C10 C11 C12 -1.8(2)
C14 O2 C12 C13 -2.3(2)
C14 O2 C12 C11 175.38(14)
O3 C11 C12 O2 4.99(19)
C10 C11 C12 O2 -174.20(13)
O3 C11 C12 C13 -177.23(13)
C10 C11 C12 C13 3.6(2)
O2 C12 C13 C8 175.11(14)
C11 C12 C13 C8 -2.4(2)
C9 C8 C13 C12 -0.4(2)
C7 C8 C13 C12 -178.33(14)
